data_7107075
loop_
_publ_author_name
'Rui Lang'
'Junliang Wu'
'Lijun Shi'
'Chungu Xia'
'Fuwei Li'

_publ_section_title
;
 Regioselective Rh-catalyzed direct carbonylation of indoles to synthesize
 indole-3-carboxylates
;
_journal_name_full Chem.Commun.
_journal_page_first 12553
_journal_paper_doi 10.1039/c1cc15143f
_journal_volume 47
_journal_year 2011
_chemical_formula_sum 'C13 H15 Br N O2'
_chemical_formula_weight 297.17
_chemical_name_systematic
;
?
;
_space_group_IT_number 14
_symmetry_cell_setting monoclinic
_symmetry_space_group_name_Hall '-P 2ybc'
_symmetry_space_group_name_H-M 'P 1 21/c 1'
_atom_sites_solution_hydrogens geom
_atom_sites_solution_primary direct
_atom_sites_solution_secondary difmap
_audit_creation_method SHELXL-97
_cell_angle_alpha 90.00
_cell_angle_beta 101.063(8)
_cell_angle_gamma 90.00
_cell_formula_units_Z 4
_cell_length_a 13.696(9)
_cell_length_b 5.641(4)
_cell_length_c 17.155(11)
_cell_measurement_temperature 296(2)
_cell_volume 1300.8(15)
_computing_cell_refinement 'Bruker SMART'
_computing_data_collection 'Bruker SMART APEX II'
_computing_data_reduction 'Bruker SAINT'
_computing_molecular_graphics SHELXTL
_computing_publication_material SHELXTL
_computing_structure_refinement 'SHELXL-97 (Sheldrick, 2008)'
_computing_structure_solution 'SHELXS-97 (Sheldrick, 2008)'
_diffrn_ambient_temperature 296(2)
_diffrn_measured_fraction_theta_full 0.992
_diffrn_measured_fraction_theta_max 0.992
_diffrn_radiation_monochromator graphite
_diffrn_radiation_source 'fine-focus sealed tube'
_diffrn_radiation_type MoK\a
_diffrn_radiation_wavelength 0.71073
_diffrn_reflns_av_R_equivalents 0.1257
_diffrn_reflns_av_sigmaI/netI 0.1055
_diffrn_reflns_limit_h_max 16
_diffrn_reflns_limit_h_min -16
_diffrn_reflns_limit_k_max 6
_diffrn_reflns_limit_k_min -6
_diffrn_reflns_limit_l_max 20
_diffrn_reflns_limit_l_min -16
_diffrn_reflns_number 7198
_diffrn_reflns_theta_full 25.10
_diffrn_reflns_theta_max 25.10
_diffrn_reflns_theta_min 1.51
_exptl_absorpt_coefficient_mu 3.150
_exptl_absorpt_correction_T_max 0.6494
_exptl_absorpt_correction_T_min 0.3655
_exptl_absorpt_correction_type multi-scan
_exptl_absorpt_process_details SADABS
_exptl_crystal_colour colorless
_exptl_crystal_density_diffrn 1.517
_exptl_crystal_density_method 'not measured'
_exptl_crystal_description block
_exptl_crystal_F_000 604
_exptl_crystal_size_max 0.40
_exptl_crystal_size_mid 0.20
_exptl_crystal_size_min 0.15
_refine_diff_density_max 0.962
_refine_diff_density_min -0.709
_refine_diff_density_rms 0.134
_refine_ls_extinction_coef 0.025(4)
_refine_ls_extinction_expression Fc^*^=kFc[1+0.001xFc^2^\l^3^/sin(2\q)]^-1/4^
_refine_ls_extinction_method SHELXL
_refine_ls_goodness_of_fit_ref 0.918
_refine_ls_hydrogen_treatment constr
_refine_ls_matrix_type full
_refine_ls_number_parameters 156
_refine_ls_number_reflns 2305
_refine_ls_number_restraints 0
_refine_ls_restrained_S_all 0.918
_refine_ls_R_factor_all 0.1174
_refine_ls_R_factor_gt 0.0742
_refine_ls_shift/su_max 0.008
_refine_ls_shift/su_mean 0.001
_refine_ls_structure_factor_coef Fsqd
_refine_ls_weighting_details 'calc w=1/[\s^2^(Fo^2^)+(0.1430P)^2^+0.0000P] where P=(Fo^2^+2Fc^2^)/3'
_refine_ls_weighting_scheme calc
_refine_ls_wR_factor_gt 0.1864
_refine_ls_wR_factor_ref 0.2178
_reflns_number_gt 1389
_reflns_number_total 2305
_reflns_threshold_expression >2sigma(I)
_cod_data_source_file c1cc15143f.txt
_cod_data_source_block 1
_cod_depositor_comments
;

2018-03-11
Z value and formula fixed to values more according to usual
chemical conventions.                 miguel
;
_cod_original_formula_sum 'C52 H60 Br4 N4 O8'
_cod_original_formula_weight 1188.68
_cod_original_formula_units_Z 1
_cod_original_sg_symbol_H-M P21/c
_cod_database_code 7107075

loop_
_symmetry_equiv_pos_as_xyz
'x, y, z'
'-x, y+1/2, -z+1/2'
'-x, -y, -z'
'x, -y-1/2, z-1/2'

loop_
_atom_site_label
_atom_site_type_symbol
_atom_site_fract_x
_atom_site_fract_y
_atom_site_fract_z
_atom_site_U_iso_or_equiv
_atom_site_adp_type
_atom_site_occupancy
_atom_site_symmetry_multiplicity
_atom_site_calc_flag
_atom_site_refinement_flags
Br1 Br 0.35901(6) 0.16620(15) 0.42447(5) 0.0868(5) Uani 1 1 d .
O1 O 0.1473(3) 0.6743(7) 0.0332(3) 0.0630(12) Uani 1 1 d .
O2 O 0.2751(3) 0.6472(6) 0.1362(2) 0.0525(10) Uani 1 1 d .
N1 N 0.0381(3) 0.0771(7) 0.1360(3) 0.0446(11) Uani 1 1 d .
C1 C 0.1100(4) 0.0644(8) 0.2045(3) 0.0439(13) Uani 1 1 d .
C2 C 0.1167(4) -0.0939(10) 0.2665(4) 0.0513(14) Uani 1 1 d .
H2 H 0.0713 -0.2174 0.2649 0.062 Uiso 1 1 calc R
C3 C 0.1933(5) -0.0625(10) 0.3313(4) 0.0592(16) Uani 1 1 d .
H3 H 0.2002 -0.1661 0.3742 0.071 Uiso 1 1 calc R
C4 C 0.2605(4) 0.1255(10) 0.3321(4) 0.0518(14) Uani 1 1 d .
C5 C 0.2542(4) 0.2824(10) 0.2690(3) 0.0483(13) Uani 1 1 d .
H5 H 0.3002 0.4042 0.2701 0.058 Uiso 1 1 calc R
C6 C 0.1776(4) 0.2523(9) 0.2047(3) 0.0432(13) Uani 1 1 d .
C7 C 0.1439(4) 0.3779(9) 0.1297(3) 0.0431(13) Uani 1 1 d .
C8 C 0.0597(4) 0.2630(10) 0.0921(3) 0.0483(13) Uani 1 1 d .
H8 H 0.0224 0.3067 0.0431 0.058 Uiso 1 1 calc R
C9 C -0.0464(4) -0.0829(10) 0.1138(4) 0.0527(14) Uani 1 1 d .
H9A H -0.0860 -0.0327 0.0642 0.079 Uiso 1 1 calc R
H9B H -0.0862 -0.0801 0.1542 0.079 Uiso 1 1 calc R
H9C H -0.0227 -0.2411 0.1085 0.079 Uiso 1 1 calc R
C10 C 0.1867(4) 0.5773(10) 0.0951(4) 0.0474(13) Uani 1 1 d .
C11 C 0.3214(4) 0.8450(9) 0.1043(4) 0.0529(15) Uani 1 1 d .
H11A H 0.2755 0.9774 0.0950 0.063 Uiso 1 1 calc R
H11B H 0.3389 0.8009 0.0541 0.063 Uiso 1 1 calc R
C12 C 0.4120(4) 0.9143(11) 0.1616(4) 0.0601(16) Uani 1 1 d .
H12A H 0.4581 0.7821 0.1693 0.072 Uiso 1 1 calc R
H12B H 0.3941 0.9499 0.2124 0.072 Uiso 1 1 calc R
C13 C 0.4624(5) 1.1260(11) 0.1342(5) 0.074(2) Uani 1 1 d .
H13A H 0.5023 1.0838 0.1012 0.089 Uiso 1 1 d R
H13B H 0.4986 1.2061 0.1742 0.089 Uiso 1 1 d R
H13C H 0.4161 1.2586 0.1281 0.089 Uiso 1 1 d R
H26C H 0.4169 1.1900 0.0879 0.089 Uiso 1 1 d R

loop_
_atom_site_aniso_label
_atom_site_aniso_U_11
_atom_site_aniso_U_22
_atom_site_aniso_U_33
_atom_site_aniso_U_23
_atom_site_aniso_U_13
_atom_site_aniso_U_12
Br1 0.0748(6) 0.1172(8) 0.0585(6) 0.0204(4) -0.0124(4) -0.0165(4)
O1 0.051(2) 0.078(3) 0.056(3) 0.024(2) 0.001(2) -0.004(2)
O2 0.045(2) 0.062(2) 0.049(3) 0.0143(18) 0.0082(18) -0.0016(18)
N1 0.052(3) 0.048(2) 0.035(3) 0.0015(19) 0.011(2) 0.001(2)
C1 0.051(3) 0.045(3) 0.040(3) 0.002(2) 0.021(3) 0.005(3)
C2 0.053(3) 0.052(3) 0.049(4) 0.011(3) 0.010(3) -0.005(3)
C3 0.069(4) 0.062(3) 0.047(4) 0.013(3) 0.013(3) 0.006(3)
C4 0.043(3) 0.071(3) 0.041(3) 0.008(3) 0.006(2) 0.006(3)
C5 0.045(3) 0.058(3) 0.042(3) 0.002(3) 0.010(3) 0.003(3)
C6 0.045(3) 0.047(2) 0.042(3) 0.005(2) 0.017(3) 0.010(3)
C7 0.047(3) 0.048(3) 0.036(3) 0.005(2) 0.012(2) 0.013(3)
C8 0.055(3) 0.053(3) 0.037(3) 0.002(3) 0.010(3) 0.012(3)
C9 0.057(3) 0.054(3) 0.047(4) -0.005(3) 0.009(3) 0.001(3)
C10 0.043(3) 0.054(3) 0.046(3) 0.006(3) 0.011(3) 0.012(3)
C11 0.051(3) 0.063(3) 0.045(4) 0.009(3) 0.010(3) -0.004(3)
C12 0.052(3) 0.069(3) 0.057(4) 0.005(3) 0.005(3) 0.006(3)
C13 0.061(4) 0.071(4) 0.080(6) -0.002(4) -0.013(4) -0.007(3)

loop_
_atom_type_symbol
_atom_type_description
_atom_type_scat_dispersion_real
_atom_type_scat_dispersion_imag
_atom_type_scat_source
C C 0.0033 0.0016 'International Tables Vol C Tables 4.2.6.8 and 6.1.1.4'
H H 0.0000 0.0000 'International Tables Vol C Tables 4.2.6.8 and 6.1.1.4'
Br Br -0.2901 2.4595 'International Tables Vol C Tables 4.2.6.8 and 6.1.1.4'
N N 0.0061 0.0033 'International Tables Vol C Tables 4.2.6.8 and 6.1.1.4'
O O 0.0106 0.0060 'International Tables Vol C Tables 4.2.6.8 and 6.1.1.4'

loop_
_geom_angle_atom_site_label_1
_geom_angle_atom_site_label_2
_geom_angle_atom_site_label_3
_geom_angle
C10 O2 C11 116.6(4)
C8 N1 C1 108.4(4)
C8 N1 C9 125.4(5)
C1 N1 C9 126.1(4)
N1 C1 C2 128.3(5)
N1 C1 C6 108.9(4)
C2 C1 C6 122.7(6)
C3 C2 C1 117.7(5)
C3 C2 H2 121.2
C1 C2 H2 121.2
C2 C3 C4 119.9(5)
C2 C3 H3 120.0
C4 C3 H3 120.0
C5 C4 C3 122.1(6)
C5 C4 Br1 120.3(4)
C3 C4 Br1 117.5(4)
C6 C5 C4 118.1(5)
C6 C5 H5 121.0
C4 C5 H5 121.0
C5 C6 C1 119.6(5)
C5 C6 C7 135.0(5)
C1 C6 C7 105.4(5)
C8 C7 C10 123.0(5)
C8 C7 C6 106.2(5)
C10 C7 C6 130.7(5)
N1 C8 C7 111.0(5)
N1 C8 H8 124.5
C7 C8 H8 124.5
N1 C9 H9A 109.5
N1 C9 H9B 109.5
H9A C9 H9B 109.5
N1 C9 H9C 109.5
H9A C9 H9C 109.5
H9B C9 H9C 109.5
O1 C10 O2 122.0(5)
O1 C10 C7 123.9(5)
O2 C10 C7 114.2(5)
O2 C11 C12 109.0(5)
O2 C11 H11A 109.9
C12 C11 H11A 109.9
O2 C11 H11B 109.9
C12 C11 H11B 109.9
H11A C11 H11B 108.3
C11 C12 C13 112.3(5)
C11 C12 H12A 109.1
C13 C12 H12A 109.1
C11 C12 H12B 109.1
C13 C12 H12B 109.1
H12A C12 H12B 107.9
C12 C13 H13A 111.2
C12 C13 H13B 112.6
H13A C13 H13B 107.9
C12 C13 H13C 108.4
H13A C13 H13C 127.1
H13B C13 H13C 87.0
C12 C13 H26C 106.8
H13A C13 H26C 87.5
H13B C13 H26C 127.8
H13C C13 H26C 47.9

loop_
_geom_bond_atom_site_label_1
_geom_bond_atom_site_label_2
_geom_bond_distance
Br1 C4 1.887(6)
O1 C10 1.223(7)
O2 C10 1.339(7)
O2 C11 1.442(6)
N1 C8 1.356(7)
N1 C1 1.382(7)
N1 C9 1.460(7)
C1 C2 1.378(7)
C1 C6 1.407(8)
C2 C3 1.386(8)
C2 H2 0.9300
C3 C4 1.403(8)
C3 H3 0.9300
C4 C5 1.388(8)
C5 C6 1.378(8)
C5 H5 0.9300
C6 C7 1.464(7)
C7 C8 1.370(8)
C7 C10 1.448(7)
C8 H8 0.9300
C9 H9A 0.9600
C9 H9B 0.9600
C9 H9C 0.9600
C11 C12 1.480(8)
C11 H11A 0.9700
C11 H11B 0.9700
C12 C13 1.500(9)
C12 H12A 0.9700
C12 H12B 0.9700
C13 H13A 0.8917
C13 H13B 0.8894
C13 H13C 0.9734
C13 H26C 0.9788
